data_7153374
loop_
_publ_author_name
'Wright, Karen'
'Moretto, Alessandro'
'Crisma, Marco'
'Wakselman, Michel'
'Mazaleyrat, Jean-Paul'
'Formaggio, Fernando'
'Toniolo, Claudio'

_publ_section_title
;
 A new tool for photoaffinity labeling studies: a partially constrained,
 benzophenone based, alpha-amino acid.
;
_journal_issue 14
_journal_name_full 'Organic &amp; biomolecular chemistry'
_journal_page_first 3281
_journal_page_last 3286
_journal_paper_doi 10.1039/c003943h
_journal_volume 8
_journal_year 2010
_chemical_formula_moiety 'C40 H41 N3 O5, 0.71(C H2 Cl2)'
_chemical_formula_sum 'C40.71 H42.42 Cl1.42 N3 O5'
_chemical_formula_weight 703.21
_chemical_name_common 'Z-(R)-BpAib-(S)-Phe-NHChx dichloromethane solvate'
_chemical_name_systematic
;
Z-(R)-BpAib-(S)-Phe-NHChx
dichloromethane solvate
;
_space_group_IT_number 19
_symmetry_cell_setting orthorhombic
_symmetry_space_group_name_Hall 'P 2ac 2ab'
_symmetry_space_group_name_H-M 'P 21 21 21'
_atom_sites_solution_hydrogens geom
_atom_sites_solution_primary direct
_atom_sites_solution_secondary difmap
_audit_creation_method SHELXL-97
_cell_angle_alpha 90.00
_cell_angle_beta 90.00
_cell_angle_gamma 90.00
_cell_formula_units_Z 4
_cell_length_a 10.949(3)
_cell_length_b 14.354(3)
_cell_length_c 24.633(5)
_cell_measurement_reflns_used 48
_cell_measurement_temperature 293(2)
_cell_measurement_theta_max 18
_cell_measurement_theta_min 12
_cell_volume 3871.4(15)
_computing_structure_refinement 'SHELXL-97 (Sheldrick, 1997)'
_computing_structure_solution 'SIR2002 (Burla et al., 2003)'
_diffrn_ambient_temperature 293(2)
_diffrn_measured_fraction_theta_full 0.998
_diffrn_measured_fraction_theta_max 0.998
_diffrn_measurement_device_type 'Philips PW1100 diffractometer'
_diffrn_measurement_method '\q-2\q scans'
_diffrn_radiation_monochromator graphite
_diffrn_radiation_source 'fine-focus sealed tube'
_diffrn_radiation_type CuK\a
_diffrn_radiation_wavelength 1.54178
_diffrn_reflns_av_R_equivalents 0.0445
_diffrn_reflns_av_sigmaI/netI 0.0286
_diffrn_reflns_limit_h_max 11
_diffrn_reflns_limit_h_min -1
_diffrn_reflns_limit_k_max 15
_diffrn_reflns_limit_k_min 0
_diffrn_reflns_limit_l_max 26
_diffrn_reflns_limit_l_min 0
_diffrn_reflns_number 3104
_diffrn_reflns_theta_full 55.02
_diffrn_reflns_theta_max 55.02
_diffrn_reflns_theta_min 4.42
_diffrn_standards_decay_% 15
_diffrn_standards_number 3
_exptl_absorpt_coefficient_mu 1.510
_exptl_absorpt_correction_type none
_exptl_crystal_colour colourless
_exptl_crystal_density_diffrn 1.207
_exptl_crystal_density_method 'not measured'
_exptl_crystal_description rod
_exptl_crystal_F_000 1487.4
_exptl_crystal_size_max 0.50
_exptl_crystal_size_mid 0.20
_exptl_crystal_size_min 0.10
_refine_diff_density_max 0.413
_refine_diff_density_min -0.222
_refine_diff_density_rms 0.052
_refine_ls_abs_structure_details 'Flack H D (1983), Acta Cryst. A39, 876-881'
_refine_ls_abs_structure_Flack 0.95(7)
_refine_ls_extinction_coef 0.0011(4)
_refine_ls_extinction_expression Fc^*^=kFc[1+0.001xFc^2^\l^3^/sin(2\q)]^-1/4^
_refine_ls_extinction_method SHELXL
_refine_ls_goodness_of_fit_ref 1.019
_refine_ls_hydrogen_treatment constr
_refine_ls_matrix_type fullcycle
_refine_ls_number_parameters 414
_refine_ls_number_reflns 3061
_refine_ls_number_restraints 0
_refine_ls_restrained_S_all 1.019
_refine_ls_R_factor_all 0.0874
_refine_ls_R_factor_gt 0.0678
_refine_ls_shift/su_max 0.088
_refine_ls_shift/su_mean 0.020
_refine_ls_structure_factor_coef Fsqd
_refine_ls_weighting_details 'calc w=1/[\s^2^(Fo^2^)+(0.1691P)^2^+0.0000P] where P=(Fo^2^+2Fc^2^)/3'
_refine_ls_weighting_scheme calc
_refine_ls_wR_factor_gt 0.1916
_refine_ls_wR_factor_ref 0.2070
_reflns_number_gt 2295
_reflns_number_total 3061
_reflns_threshold_expression >2sigma(I)
_cod_data_source_file c003943h.txt
_cod_data_source_block mc133
_cod_depositor_comments
;
The following automatic conversions were performed:

'_symmetry_cell_setting' value 'Orthorhombic' changed to
'orthorhombic' according to
/home/saulius/struct/CIF-dictionaries/cif_core.dic dictionary named
'cif_core.dic' version 2.4.2 from 2011-04-26.

Automatic conversion script
Id: cif_fix_values 1891 2012-01-12 08:04:46Z andrius 
;
_cod_database_code 7153374

loop_
_symmetry_equiv_pos_as_xyz
'x, y, z'
'-x+1/2, -y, z+1/2'
'x+1/2, -y+1/2, -z'
'-x, y+1/2, -z+1/2'

loop_
_atom_site_label
_atom_site_type_symbol
_atom_site_fract_x
_atom_site_fract_y
_atom_site_fract_z
_atom_site_U_iso_or_equiv
_atom_site_adp_type
_atom_site_occupancy
_atom_site_symmetry_multiplicity
_atom_site_calc_flag
_atom_site_refinement_flags
C01 C 0.7820(4) 0.3879(2) 0.15099(19) 0.0764(19) Uani 1 1 d G
C02 C 0.7730(4) 0.3259(3) 0.10784(16) 0.085(2) Uani 1 1 d G
H02 H 0.7430 0.3460 0.0745 0.101 Uiso 1 1 calc R
C03 C 0.8089(4) 0.2337(3) 0.1145(2) 0.117(3) Uani 1 1 d G
H03 H 0.8030 0.1922 0.0856 0.141 Uiso 1 1 calc R
C04 C 0.8538(5) 0.2035(2) 0.1642(3) 0.120(3) Uani 1 1 d G
H04 H 0.8779 0.1419 0.1687 0.144 Uiso 1 1 calc R
C05 C 0.8628(4) 0.2656(4) 0.20739(19) 0.117(3) Uani 1 1 d G
H05 H 0.8928 0.2454 0.2407 0.141 Uiso 1 1 calc R
C06 C 0.8269(4) 0.3577(3) 0.20077(16) 0.090(2) Uani 1 1 d G
H06 H 0.8329 0.3992 0.2296 0.108 Uiso 1 1 calc R
C07 C 0.7388(7) 0.4846(5) 0.1436(4) 0.098(3) Uani 1 1 d .
H07A H 0.7884 0.5272 0.1648 0.117 Uiso 1 1 calc R
H07B H 0.7442 0.5024 0.1057 0.117 Uiso 1 1 calc R
OU O 0.6134(4) 0.4879(3) 0.16166(18) 0.0749(13) Uani 1 1 d .
C0 C 0.5514(6) 0.5681(3) 0.1501(2) 0.0595(15) Uani 1 1 d .
O0 O 0.5969(4) 0.6336(2) 0.12674(16) 0.0716(12) Uani 1 1 d .
N1 N 0.4385(4) 0.5618(3) 0.16999(16) 0.0514(12) Uani 1 1 d .
H1 H 0.4193 0.5151 0.1901 0.062 Uiso 1 1 calc R
C1A C 0.3465(5) 0.6330(3) 0.1581(2) 0.0503(14) Uani 1 1 d .
C1B1 C 0.3190(6) 0.6375(3) 0.0966(2) 0.0594(15) Uani 1 1 d .
H1B1 H 0.2811 0.6962 0.0867 0.071 Uiso 1 1 calc R
H1B2 H 0.3925 0.6288 0.0752 0.071 Uiso 1 1 calc R
C1B2 C 0.2261(5) 0.5970(3) 0.1824(2) 0.0555(15) Uani 1 1 d .
H1B3 H 0.2399 0.5647 0.2165 0.067 Uiso 1 1 calc R
H1B4 H 0.1686 0.6474 0.1883 0.067 Uiso 1 1 calc R
C1G1 C 0.2321(3) 0.55740(19) 0.08977(13) 0.0555(15) Uani 1 1 d G
C1G2 C 0.1822(3) 0.5319(2) 0.13946(10) 0.0520(14) Uani 1 1 d G
C1D2 C 0.1057(3) 0.4548(2) 0.14286(11) 0.0661(17) Uani 1 1 d G
H1D2 H 0.0723 0.4377 0.1761 0.079 Uiso 1 1 calc R
C1E2 C 0.0792(3) 0.4033(2) 0.09657(13) 0.0655(17) Uani 1 1 d G
H1E2 H 0.0280 0.3517 0.0988 0.079 Uiso 1 1 calc R
C1E1 C 0.1292(4) 0.4288(2) 0.04688(11) 0.0632(16) Uani 1 1 d G
C1D1 C 0.2056(3) 0.5059(2) 0.04347(10) 0.0593(16) Uani 1 1 d G
H1D1 H 0.2391 0.5229 0.0102 0.071 Uiso 1 1 calc R
C1Z C 0.0983(6) 0.3776(4) -0.0039(2) 0.0723(18) Uani 1 1 d .
O1Z O 0.0983(6) 0.4183(3) -0.04760(17) 0.1032(19) Uani 1 1 d .
C101 C 0.0671(4) 0.2764(2) -0.00227(16) 0.0689(18) Uani 1 1 d G
C102 C 0.1264(4) 0.2152(3) 0.03260(15) 0.082(2) Uani 1 1 d G
H102 H 0.1824 0.2377 0.0578 0.099 Uiso 1 1 calc R
C103 C 0.1020(5) 0.1203(2) 0.02985(17) 0.099(3) Uani 1 1 d G
H103 H 0.1417 0.0793 0.0532 0.119 Uiso 1 1 calc R
C104 C 0.0183(5) 0.0866(2) -0.00776(19) 0.106(3) Uani 1 1 d G
H104 H 0.0020 0.0231 -0.0096 0.127 Uiso 1 1 calc R
C105 C -0.0410(4) 0.1478(3) -0.04263(16) 0.099(3) Uani 1 1 d G
H105 H -0.0970 0.1253 -0.0678 0.119 Uiso 1 1 calc R
C106 C -0.0166(4) 0.2427(3) -0.03989(14) 0.083(2) Uani 1 1 d G
H106 H -0.0563 0.2837 -0.0632 0.099 Uiso 1 1 calc R
C1 C 0.3800(5) 0.7286(3) 0.1824(2) 0.0568(15) Uani 1 1 d .
O1 O 0.3341(5) 0.8001(2) 0.16521(17) 0.0860(15) Uani 1 1 d .
N2 N 0.4554(4) 0.7259(3) 0.22465(17) 0.0556(12) Uani 1 1 d .
H2 H 0.4820 0.6722 0.2345 0.067 Uiso 1 1 calc R
C2A C 0.4965(6) 0.8062(3) 0.2555(2) 0.0543(14) Uani 1 1 d .
H2A H 0.4311 0.8528 0.2545 0.065 Uiso 1 1 calc R
C2B C 0.5137(6) 0.7775(4) 0.3145(2) 0.0623(16) Uani 1 1 d .
H2B1 H 0.5462 0.8300 0.3346 0.075 Uiso 1 1 calc R
H2B2 H 0.4346 0.7622 0.3298 0.075 Uiso 1 1 calc R
C2G C 0.5984(4) 0.6949(2) 0.32161(14) 0.0558(16) Uani 1 1 d G
C2D1 C 0.5469(3) 0.6069(2) 0.32730(17) 0.080(2) Uani 1 1 d G
H2D1 H 0.4624 0.6003 0.3288 0.095 Uiso 1 1 calc R
C2E1 C 0.6215(5) 0.52881(19) 0.33073(16) 0.099(3) Uani 1 1 d G
H2E1 H 0.5870 0.4700 0.3345 0.118 Uiso 1 1 calc R
C2Z C 0.7477(5) 0.5386(3) 0.32848(19) 0.120(3) Uani 1 1 d G
H2Z H 0.7976 0.4864 0.3308 0.144 Uiso 1 1 calc R
C2E2 C 0.7992(3) 0.6266(4) 0.3228(2) 0.114(3) Uani 1 1 d G
H2E2 H 0.8837 0.6332 0.3213 0.137 Uiso 1 1 calc R
C2D2 C 0.7246(4) 0.7047(3) 0.31936(17) 0.085(2) Uani 1 1 d G
H2D2 H 0.7591 0.7636 0.3156 0.102 Uiso 1 1 calc R
C2 C 0.6116(5) 0.8523(3) 0.2334(2) 0.0535(15) Uani 1 1 d .
O2 O 0.6489(4) 0.9233(2) 0.25576(15) 0.0718(12) Uani 1 1 d .
NT N 0.6685(5) 0.8131(3) 0.19201(17) 0.0621(13) Uani 1 1 d .
HT H 0.6347 0.7661 0.1765 0.074 Uiso 1 1 calc R
CT1 C 0.7854(6) 0.8454(4) 0.1713(2) 0.0711(19) Uani 1 1 d .
HT1 H 0.8299 0.8710 0.2024 0.085 Uiso 1 1 calc R
CT2 C 0.8616(8) 0.7666(6) 0.1498(4) 0.113(3) Uani 1 1 d .
HT2A H 0.8163 0.7336 0.1219 0.135 Uiso 1 1 calc R
HT2B H 0.8791 0.7231 0.1789 0.135 Uiso 1 1 calc R
CT3 C 0.9848(7) 0.8039(7) 0.1252(4) 0.131(3) Uani 1 1 d .
HT3A H 1.0355 0.8275 0.1545 0.158 Uiso 1 1 calc R
HT3B H 1.0281 0.7525 0.1084 0.158 Uiso 1 1 calc R
CT4 C 0.9684(11) 0.8736(5) 0.0873(4) 0.132(4) Uani 1 1 d .
HT4A H 0.9252 0.8486 0.0561 0.158 Uiso 1 1 calc R
HT4B H 1.0474 0.8957 0.0750 0.158 Uiso 1 1 calc R
CT5 C 0.8967(8) 0.9539(6) 0.1108(4) 0.129(4) Uani 1 1 d .
HT5A H 0.9428 0.9823 0.1401 0.154 Uiso 1 1 calc R
HT5B H 0.8834 1.0007 0.0830 0.154 Uiso 1 1 calc R
CT6 C 0.7751(8) 0.9200(5) 0.1321(3) 0.098(2) Uani 1 1 d .
HT6A H 0.7327 0.9720 0.1488 0.118 Uiso 1 1 calc R
HT6B H 0.7260 0.8987 0.1018 0.118 Uiso 1 1 calc R
Cl1S Cl 0.5452(5) 0.7997(3) 0.02098(16) 0.157(2) Uani 0.712(7) 1 d P
C1S C 0.4382(16) 0.8825(8) 0.0423(4) 0.142(7) Uani 0.712(7) 1 d P
H1S1 H 0.4087 0.8667 0.0782 0.170 Uiso 0.712(7) 1 calc PR
H1S2 H 0.4763 0.9434 0.0441 0.170 Uiso 0.712(7) 1 calc PR
Cl2S Cl 0.3156(8) 0.8856(5) -0.0034(2) 0.236(3) Uani 0.712(7) 1 d P

loop_
_atom_site_aniso_label
_atom_site_aniso_U_11
_atom_site_aniso_U_22
_atom_site_aniso_U_33
_atom_site_aniso_U_23
_atom_site_aniso_U_13
_atom_site_aniso_U_12
C01 0.045(4) 0.071(4) 0.113(5) 0.001(4) 0.017(4) -0.002(4)
C02 0.054(4) 0.110(6) 0.090(5) -0.015(4) -0.004(4) 0.007(4)
C03 0.065(5) 0.087(6) 0.200(9) -0.049(6) 0.001(6) 0.006(5)
C04 0.084(6) 0.070(5) 0.206(11) 0.013(6) 0.029(7) 0.003(5)
C05 0.094(6) 0.120(7) 0.138(7) 0.041(6) 0.012(6) 0.014(6)
C06 0.083(5) 0.090(5) 0.097(5) 0.001(4) 0.027(4) 0.002(5)
C07 0.059(4) 0.073(4) 0.161(7) 0.003(5) 0.031(5) 0.005(4)
OU 0.055(3) 0.053(2) 0.116(3) 0.003(2) 0.017(3) 0.004(2)
C0 0.064(4) 0.042(3) 0.073(4) -0.008(3) 0.008(4) -0.002(3)
O0 0.071(3) 0.050(2) 0.094(3) 0.000(2) 0.023(2) -0.009(2)
N1 0.053(3) 0.038(2) 0.064(3) 0.007(2) 0.006(3) 0.000(2)
C1A 0.055(3) 0.039(3) 0.057(3) 0.000(2) 0.000(3) -0.002(3)
C1B1 0.070(4) 0.043(3) 0.065(3) 0.005(3) 0.000(3) -0.002(3)
C1B2 0.055(4) 0.050(3) 0.061(3) -0.002(3) 0.000(3) 0.004(3)
C1G1 0.057(4) 0.046(3) 0.064(4) 0.001(3) -0.007(3) -0.004(3)
C1G2 0.046(3) 0.051(3) 0.059(3) 0.000(3) 0.004(3) 0.000(3)
C1D2 0.052(4) 0.074(4) 0.072(4) -0.005(3) 0.012(3) -0.009(4)
C1E2 0.059(4) 0.061(4) 0.077(4) -0.011(3) 0.003(3) -0.016(3)
C1E1 0.063(4) 0.055(3) 0.072(4) -0.002(3) -0.011(4) -0.005(3)
C1D1 0.062(4) 0.059(3) 0.057(3) 0.006(3) 0.004(3) 0.005(4)
C1Z 0.079(5) 0.069(4) 0.069(4) -0.006(3) -0.006(4) -0.010(4)
O1Z 0.160(5) 0.075(3) 0.075(3) 0.003(2) -0.022(4) -0.017(3)
C101 0.082(5) 0.064(4) 0.061(3) -0.002(3) 0.000(4) -0.008(4)
C102 0.109(6) 0.072(4) 0.065(4) -0.006(3) -0.004(4) -0.018(4)
C103 0.136(7) 0.071(5) 0.090(5) -0.004(4) 0.004(5) -0.021(5)
C104 0.156(9) 0.076(5) 0.086(5) -0.010(4) 0.016(6) -0.051(6)
C105 0.115(6) 0.107(6) 0.075(4) -0.017(4) 0.005(5) -0.060(6)
C106 0.087(5) 0.101(5) 0.060(4) -0.010(3) 0.005(4) -0.032(5)
C1 0.066(4) 0.043(3) 0.061(3) 0.014(3) -0.002(3) 0.000(3)
O1 0.119(4) 0.045(2) 0.094(3) 0.002(2) -0.036(3) 0.011(3)
N2 0.062(3) 0.042(2) 0.062(3) -0.002(2) -0.001(3) -0.001(2)
C2A 0.059(4) 0.040(3) 0.064(3) -0.002(3) 0.000(3) 0.001(3)
C2B 0.071(4) 0.056(3) 0.060(3) -0.008(3) 0.010(3) 0.004(3)
C2G 0.077(4) 0.044(3) 0.047(3) -0.001(3) 0.001(3) -0.009(3)
C2D1 0.095(5) 0.058(4) 0.085(4) 0.008(3) -0.009(4) -0.003(4)
C2E1 0.141(8) 0.069(4) 0.085(5) 0.001(4) -0.023(6) 0.010(6)
C2Z 0.163(9) 0.102(6) 0.093(6) -0.004(5) -0.023(7) 0.063(8)
C2E2 0.076(5) 0.129(7) 0.138(7) 0.024(6) -0.012(5) 0.030(6)
C2D2 0.073(5) 0.092(5) 0.090(5) 0.011(4) -0.005(4) -0.008(5)
C2 0.063(4) 0.036(3) 0.061(3) -0.005(3) -0.010(3) -0.002(3)
O2 0.079(3) 0.055(2) 0.082(3) -0.024(2) 0.006(2) -0.016(2)
NT 0.076(3) 0.049(3) 0.061(3) -0.016(2) 0.012(3) -0.017(3)
CT1 0.087(5) 0.052(3) 0.074(4) -0.019(3) 0.030(4) -0.026(4)
CT2 0.093(6) 0.104(6) 0.141(7) 0.024(5) 0.030(6) 0.016(6)
CT3 0.068(5) 0.142(8) 0.184(9) -0.023(8) 0.018(6) 0.016(6)
CT4 0.191(11) 0.081(5) 0.124(6) 0.002(5) 0.079(8) -0.004(7)
CT5 0.116(7) 0.112(7) 0.158(8) 0.046(6) 0.047(7) -0.005(6)
CT6 0.087(5) 0.094(5) 0.115(6) 0.009(5) 0.023(5) 0.001(5)
Cl1S 0.200(5) 0.116(3) 0.156(3) 0.012(2) -0.008(3) -0.062(3)
C1S 0.25(2) 0.108(8) 0.064(6) -0.009(6) 0.017(10) -0.083(12)
Cl2S 0.277(8) 0.244(6) 0.187(5) 0.019(4) -0.045(5) 0.050(7)

loop_
_atom_type_symbol
_atom_type_description
_atom_type_scat_dispersion_real
_atom_type_scat_dispersion_imag
_atom_type_scat_source
C C 0.0181 0.0091 'International Tables Vol C Tables 4.2.6.8 and 6.1.1.4'
H H 0.0000 0.0000 'International Tables Vol C Tables 4.2.6.8 and 6.1.1.4'
N N 0.0311 0.0180 'International Tables Vol C Tables 4.2.6.8 and 6.1.1.4'
O O 0.0492 0.0322 'International Tables Vol C Tables 4.2.6.8 and 6.1.1.4'
Cl Cl 0.3639 0.7018 'International Tables Vol C Tables 4.2.6.8 and 6.1.1.4'

loop_
_geom_angle_atom_site_label_1
_geom_angle_atom_site_label_2
_geom_angle_atom_site_label_3
_geom_angle
C02 C01 C06 120.0
C02 C01 C07 119.0(5)
C06 C01 C07 120.9(5)
C01 C02 C03 120.0
C04 C03 C02 120.0
C05 C04 C03 120.0
C04 C05 C06 120.0
C05 C06 C01 120.0
OU C07 C01 107.3(5)
C0 OU C07 115.8(5)
O0 C0 N1 127.6(5)
O0 C0 OU 123.3(5)
N1 C0 OU 109.1(4)
C0 N1 C1A 121.1(4)
N1 C1A C1B2 106.1(4)
N1 C1A C1 112.4(4)
C1B2 C1A C1 110.7(4)
N1 C1A C1B1 111.0(4)
C1B2 C1A C1B1 103.2(5)
C1 C1A C1B1 112.9(4)
C1G1 C1B1 C1A 101.6(4)
C1G2 C1B2 C1A 102.2(4)
C1G2 C1G1 C1D1 120.0
C1G2 C1G1 C1B1 110.6(3)
C1D1 C1G1 C1B1 129.2(3)
C1D2 C1G2 C1G1 120.0
C1D2 C1G2 C1B2 130.6(3)
C1G1 C1G2 C1B2 109.4(3)
C1G2 C1D2 C1E2 120.0
C1D2 C1E2 C1E1 120.0
C1D1 C1E1 C1E2 120.0
C1D1 C1E1 C1Z 118.6(3)
C1E2 C1E1 C1Z 121.3(3)
C1E1 C1D1 C1G1 120.0
O1Z C1Z C1E1 120.2(5)
O1Z C1Z C101 119.2(5)
C1E1 C1Z C101 120.7(4)
C102 C101 C106 120.0
C102 C101 C1Z 121.7(3)
C106 C101 C1Z 118.1(3)
C103 C102 C101 120.0
C102 C103 C104 120.0
C105 C104 C103 120.0
C104 C105 C106 120.0
C105 C106 C101 120.0
O1 C1 N2 123.5(5)
O1 C1 C1A 121.1(5)
N2 C1 C1A 115.2(4)
C1 N2 C2A 125.4(4)
N2 C2A C2 114.5(4)
N2 C2A C2B 108.8(4)
C2 C2A C2B 110.9(5)
C2G C2B C2A 113.5(4)
C2D1 C2G C2D2 120.0
C2D1 C2G C2B 118.3(3)
C2D2 C2G C2B 121.6(3)
C2E1 C2D1 C2G 120.0
C2D1 C2E1 C2Z 120.0
C2E2 C2Z C2E1 120.0
C2Z C2E2 C2D2 120.0
C2E2 C2D2 C2G 120.0
O2 C2 NT 122.9(5)
O2 C2 C2A 118.4(5)
NT C2 C2A 118.7(4)
C2 NT CT1 123.4(4)
CT6 CT1 NT 113.7(6)
CT6 CT1 CT2 111.4(6)
NT CT1 CT2 111.9(5)
CT1 CT2 CT3 110.8(7)
CT4 CT3 CT2 113.3(8)
CT3 CT4 CT5 111.2(7)
CT6 CT5 CT4 110.2(7)
CT1 CT6 CT5 113.6(7)
Cl2S C1S Cl1S 109.7(6)

loop_
_geom_bond_atom_site_label_1
_geom_bond_atom_site_label_2
_geom_bond_distance
C01 C02 1.3900
C01 C06 1.3900
C01 C07 1.478(7)
C02 C03 1.3900
C03 C04 1.3900
C04 C05 1.3900
C05 C06 1.3900
C07 OU 1.444(8)
OU C0 1.366(7)
C0 O0 1.210(6)
C0 N1 1.333(8)
N1 C1A 1.465(7)
C1A C1B2 1.538(8)
C1A C1 1.540(7)
C1A C1B1 1.546(8)
C1B1 C1G1 1.502(6)
C1B2 C1G2 1.492(6)
C1G1 C1G2 1.3900
C1G1 C1D1 1.3900
C1G2 C1D2 1.3900
C1D2 C1E2 1.3900
C1E2 C1E1 1.3900
C1E1 C1D1 1.3900
C1E1 C1Z 1.489(6)
C1Z O1Z 1.225(7)
C1Z C101 1.492(6)
C101 C102 1.3900
C101 C106 1.3900
C102 C103 1.3900
C103 C104 1.3900
C104 C105 1.3900
C105 C106 1.3900
C1 O1 1.219(6)
C1 N2 1.329(7)
N2 C2A 1.452(7)
C2A C2 1.523(8)
C2A C2B 1.521(8)
C2B C2G 1.517(6)
C2G C2D1 1.3900
C2G C2D2 1.3900
C2D1 C2E1 1.3900
C2E1 C2Z 1.3900
C2Z C2E2 1.3900
C2E2 C2D2 1.3900
C2 O2 1.228(5)
C2 NT 1.322(6)
NT CT1 1.454(8)
CT1 CT6 1.447(9)
CT1 CT2 1.503(9)
CT2 CT3 1.573(12)
CT3 CT4 1.381(12)
CT4 CT5 1.510(12)
CT5 CT6 1.511(11)
Cl1S C1S 1.750(16)
C1S Cl2S 1.751(17)

loop_
_geom_hbond_atom_site_label_D
_geom_hbond_atom_site_label_H
_geom_hbond_atom_site_label_A
_geom_hbond_distance_DH
_geom_hbond_distance_HA
_geom_hbond_distance_DA
_geom_hbond_angle_DHA
_geom_hbond_site_symmetry_A
NT HT O0 0.86 2.30 3.136(5) 164.5 .
N1 H1 O2 0.86 2.02 2.866(5) 168.7 4_645
C1S H1S1 O1 0.97 2.48 3.445(11) 170.9 .
C1S H1S2 O1Z 0.97 2.39 3.356(13) 171.6 3_565

loop_
_geom_torsion_atom_site_label_1
_geom_torsion_atom_site_label_2
_geom_torsion_atom_site_label_3
_geom_torsion_atom_site_label_4
_geom_torsion
_geom_torsion_publ_flag
C06 C01 C02 C03 0.0 ?
C07 C01 C02 C03 -177.6(5) ?
C01 C02 C03 C04 0.0 ?
C02 C03 C04 C05 0.0 ?
C03 C04 C05 C06 0.0 ?
C04 C05 C06 C01 0.0 ?
C02 C01 C06 C05 0.0 ?
C07 C01 C06 C05 177.6(5) ?
C02 C01 C07 OU 93.1(6) y
C06 C01 C07 OU -84.5(6) y
C01 C07 OU C0 -170.1(5) y
C07 OU C0 O0 -0.7(8) ?
C07 OU C0 N1 -178.8(6) y
O0 C0 N1 C1A 9.4(8) ?
OU C0 N1 C1A -172.6(4) y
C0 N1 C1A C1B2 174.0(5) ?
C0 N1 C1A C1 -64.9(6) y
C0 N1 C1A C1B1 62.6(6) ?
N1 C1A C1B1 C1G1 80.6(5) y
C1B2 C1A C1B1 C1G1 -32.6(5) ?
C1 C1A C1B1 C1G1 -152.1(4) ?
N1 C1A C1B2 C1G2 -81.9(4) y
C1 C1A C1B2 C1G2 156.0(4) ?
C1B1 C1A C1B2 C1G2 34.9(5) ?
C1A C1B1 C1G1 C1G2 18.7(5) ?
C1A C1B1 C1G1 C1D1 -156.3(3) ?
C1D1 C1G1 C1G2 C1D2 0.0 ?
C1B1 C1G1 C1G2 C1D2 -175.5(4) ?
C1D1 C1G1 C1G2 C1B2 179.1(4) ?
C1B1 C1G1 C1G2 C1B2 3.6(4) ?
C1A C1B2 C1G2 C1D2 154.5(3) ?
C1A C1B2 C1G2 C1G1 -24.4(4) ?
C1G1 C1G2 C1D2 C1E2 0.0 ?
C1B2 C1G2 C1D2 C1E2 -178.9(5) ?
C1G2 C1D2 C1E2 C1E1 0.0 ?
C1D2 C1E2 C1E1 C1D1 0.0 ?
C1D2 C1E2 C1E1 C1Z -177.3(4) ?
C1E2 C1E1 C1D1 C1G1 0.0 ?
C1Z C1E1 C1D1 C1G1 177.3(4) ?
C1G2 C1G1 C1D1 C1E1 0.0 ?
C1B1 C1G1 C1D1 C1E1 174.6(4) ?
C1D1 C1E1 C1Z O1Z -27.5(8) ?
C1E2 C1E1 C1Z O1Z 149.9(5) ?
C1D1 C1E1 C1Z C101 152.5(4) ?
C1E2 C1E1 C1Z C101 -30.2(7) ?
O1Z C1Z C101 C102 142.4(6) ?
C1E1 C1Z C101 C102 -37.5(7) ?
O1Z C1Z C101 C106 -32.5(8) ?
C1E1 C1Z C101 C106 147.6(4) ?
C106 C101 C102 C103 0.0 ?
C1Z C101 C102 C103 -174.7(5) ?
C101 C102 C103 C104 0.0 ?
C102 C103 C104 C105 0.0 ?
C103 C104 C105 C106 0.0 ?
C104 C105 C106 C101 0.0 ?
C102 C101 C106 C105 0.0 ?
C1Z C101 C106 C105 174.9(5) ?
N1 C1A C1 O1 160.1(5) ?
C1B2 C1A C1 O1 -81.5(6) ?
C1B1 C1A C1 O1 33.6(8) ?
N1 C1A C1 N2 -23.8(7) y
C1B2 C1A C1 N2 94.6(6) ?
C1B1 C1A C1 N2 -150.3(5) ?
O1 C1 N2 C2A -1.7(9) ?
C1A C1 N2 C2A -177.7(5) y
C1 N2 C2A C2 -88.6(7) y
C1 N2 C2A C2B 146.8(5) ?
N2 C2A C2B C2G 54.9(6) y
C2 C2A C2B C2G -71.8(5) ?
C2A C2B C2G C2D1 -97.4(5) y
C2A C2B C2G C2D2 78.8(5) y
C2D2 C2G C2D1 C2E1 0.0 ?
C2B C2G C2D1 C2E1 176.2(4) ?
C2G C2D1 C2E1 C2Z 0.0 ?
C2D1 C2E1 C2Z C2E2 0.0 ?
C2E1 C2Z C2E2 C2D2 0.0 ?
C2Z C2E2 C2D2 C2G 0.0 ?
C2D1 C2G C2D2 C2E2 0.0 ?
C2B C2G C2D2 C2E2 -176.1(4) ?
N2 C2A C2 O2 176.6(5) ?
C2B C2A C2 O2 -59.8(6) ?
N2 C2A C2 NT -5.0(7) y
C2B C2A C2 NT 118.6(5) ?
O2 C2 NT CT1 4.9(8) ?
C2A C2 NT CT1 -173.4(5) y
C2 NT CT1 CT6 -85.7(7) ?
C2 NT CT1 CT2 147.1(6) ?
CT6 CT1 CT2 CT3 48.9(10) ?
NT CT1 CT2 CT3 177.4(7) ?
CT1 CT2 CT3 CT4 -52.8(12) ?
CT2 CT3 CT4 CT5 56.3(13) ?
CT3 CT4 CT5 CT6 -56.9(13) ?
NT CT1 CT6 CT5 179.7(7) ?
CT2 CT1 CT6 CT5 -52.8(10) ?
CT4 CT5 CT6 CT1 55.4(11) ?
